data_1507213
loop_
_publ_author_name
'Baerlocher, Ch.'
'McCusker, L.B.'
'Chiappetta, R.'

_publ_section_title
;
 Location of the 18-crown-6 template in EMC-2 (EMT). Rietveld refinement
 of the calcined ans as-synthesized forms
;
_journal_name_full
;
Microporous Materials
;
_journal_page_first 269
_journal_page_last 280
_journal_paper_doi 10.1016/0927-6513(93)E0062-L
_journal_volume 2
_journal_year 1994
_chemical_formula_structural 'Na+21 (C12H24O6)4 [Al21Si75 O192]'
_chemical_formula_sum 'C48 H96 Al21 Na21 O216 Si75'
_space_group_IT_number 194
_symmetry_cell_setting hexagonal
_symmetry_space_group_name_Hall '-P 6c 2c'
_symmetry_space_group_name_H-M 'P 63/m m c'
_cell_angle_alpha 90.0000(0)
_cell_angle_beta 90.0000(0)
_cell_angle_gamma 120.0000(0)
_cell_formula_units_Z 2
_cell_length_a 17.2150(0)
_cell_length_b 17.2150(0)
_cell_length_c 28.0820(0)
_cell_volume 7207.302
_cod_data_source_file EMT_P63_mmc_DC3.cif
_cod_data_source_block chateigner_
_cod_original_formula_sum 'Na21 C48 H96 Al21 Si75 O216'
_cod_database_code 1507213

loop_
_symmetry_equiv_pos_as_xyz
+x,+y,+z
-y,+x-y,+z
-x+y,-x,+z
-x,-y,1/2+z
+y,-x+y,1/2+z
+x-y,+x,1/2+z
-y,-x,+z
-x+y,+y,+z
+x,+x-y,+z
+y,+x,1/2+z
+x-y,-y,1/2+z
-x,-x+y,1/2+z
-x,-y,-z
+y,-x+y,-z
+x-y,+x,-z
+x,+y,1/2-z
-y,+x-y,1/2-z
-x+y,-x,1/2-z
+y,+x,-z
+x-y,-y,-z
-x,-x+y,-z
-y,-x,1/2-z
-x+y,+y,1/2-z
+x,+x-y,1/2-z

loop_
_atom_site_label
_atom_site_type_symbol
_atom_site_fract_x
_atom_site_fract_y
_atom_site_fract_z
_atom_site_U_iso_or_equiv
O1 O 0.0574 0.5287 0.0931 0.0
O2 O 0.0706 0.4310 0.1611 0.0
O3 O 0.9303 0.3610 0.1044 0.0
O4 O 0.0882 0.3978 0.0716 0.0
O5 O 0.0000 0.2914 0.0000 0.0
O6 O 0.1300 0.4560 0.9836 0.0
O7 O 0.1678 0.3356 0.0162 0.0
O8 O 0.2368 0.4736 0.9124 0.0
O9 O 0.1861 0.5931 0.9251 0.0
O10 O 0.1868 0.5934 0.1905 0.0
O11 O 0.2361 0.4723 0.1810 0.0
O12 O 0.1264 0.4576 0.2500 0.0
T1 Si 0.0366 0.4296 0.1075 0.0
T2 Si 0.0964 0.3701 0.0179 0.0
T3 Si 0.1556 0.4884 0.9292 0.0
T4 Si 0.1550 0.4885 0.1957 0.0
